data_7001232
loop_
_publ_author_name
'Postigo, Lorena'
'S\'anchez-Nieves, Javier'
'Royo, Pascual'
'Mosquera, Marta E. G.'

_publ_section_title
;
 Dinuclear dialkoxo-bridged cyclopentadienylsiloxo titanium complexes
;
_journal_issue 19
_journal_name_full 'Dalton Transactions'
_journal_page_first 3756
_journal_page_last 3765
_journal_paper_doi 10.1039/b820092k
_journal_year 2009
_chemical_formula_sum 'C26 H34 Cl2 O5 Si2 Ti2'
_chemical_formula_weight 649.41
_chemical_name_systematic
;
?
;
_space_group_IT_number 14
_symmetry_cell_setting monoclinic
_symmetry_Int_Tables_number 14
_symmetry_space_group_name_Hall '-P 2ybc'
_symmetry_space_group_name_H-M 'P 1 21/c 1'
_atom_sites_solution_hydrogens geom
_atom_sites_solution_primary direct
_atom_sites_solution_secondary difmap
_audit_creation_method SHELXL-97
_cell_angle_alpha 90.00
_cell_angle_beta 104.083(14)
_cell_angle_gamma 90.00
_cell_formula_units_Z 4
_cell_length_a 14.112(3)
_cell_length_b 10.4098(7)
_cell_length_c 21.228(3)
_cell_measurement_reflns_used 123
_cell_measurement_temperature 200(2)
_cell_measurement_theta_max 21.373
_cell_measurement_theta_min 5.364
_cell_volume 3024.7(8)
_computing_cell_refinement 'Dirax/lsq (Duisenberg & Schreurs, 1989-2000)'
_computing_data_collection 'Collect (Nonius BV, 1997-2000)'
_computing_data_reduction 'EvalCCD (Duisenberg & Schreurs 1990-2000)'
_computing_molecular_graphics 'Ortep-3 for Windows (Farrugia, 1997)'
_computing_publication_material 'WinGX publication routines (Farrugia, 1999)'
_computing_structure_refinement 'SHELXL-97 (Sheldrick, 1997)'
_computing_structure_solution 'SHELXS-86 (Sheldrick, 1986)'
_diffrn_ambient_temperature 200(2)
_diffrn_detector 'CCD plate'
_diffrn_detector_area_resol_mean 9
_diffrn_measured_fraction_theta_full 0.998
_diffrn_measured_fraction_theta_max 0.998
_diffrn_measurement_device '95mm CCD camera on \k-goniostat'
_diffrn_measurement_device_type KappaCCD
_diffrn_measurement_method 'CCD rotation images, thick slices'
_diffrn_orient_matrix_type X=UH
_diffrn_orient_matrix_UB_11 0.01
_diffrn_orient_matrix_UB_12 0
_diffrn_orient_matrix_UB_13 0
_diffrn_orient_matrix_UB_21 0
_diffrn_orient_matrix_UB_22 0.01
_diffrn_orient_matrix_UB_23 0
_diffrn_orient_matrix_UB_31 0
_diffrn_orient_matrix_UB_32 0
_diffrn_orient_matrix_UB_33 0.01
_diffrn_radiation_monochromator graphite
_diffrn_radiation_probe x-ray
_diffrn_radiation_type MoK\a
_diffrn_radiation_wavelength 0.71073
_diffrn_reflns_av_R_equivalents 0.0674
_diffrn_reflns_av_sigmaI/netI 0.0684
_diffrn_reflns_limit_h_max 17
_diffrn_reflns_limit_h_min -18
_diffrn_reflns_limit_k_max 13
_diffrn_reflns_limit_k_min -12
_diffrn_reflns_limit_l_max 27
_diffrn_reflns_limit_l_min -27
_diffrn_reflns_number 21976
_diffrn_reflns_theta_full 27.50
_diffrn_reflns_theta_max 27.50
_diffrn_reflns_theta_min 3.15
_diffrn_source 'Enraf Nonius FR590'
_exptl_absorpt_coefficient_mu 0.817
_exptl_absorpt_correction_T_max 0.775
_exptl_absorpt_correction_T_min 0.654
_exptl_absorpt_correction_type multi-scan
_exptl_absorpt_process_details
;
R.H. Blessing, Acta Cryst. (1995), A51, 33-38
;
_exptl_crystal_colour red
_exptl_crystal_density_diffrn 1.426
_exptl_crystal_density_method 'not measured'
_exptl_crystal_description prism
_exptl_crystal_F_000 1344
_exptl_crystal_size_max 0.496
_exptl_crystal_size_mid 0.347
_exptl_crystal_size_min 0.313
_refine_diff_density_max 0.549
_refine_diff_density_min -0.437
_refine_diff_density_rms 0.078
_refine_ls_extinction_method none
_refine_ls_goodness_of_fit_ref 1.039
_refine_ls_hydrogen_treatment constr
_refine_ls_matrix_type full
_refine_ls_number_parameters 334
_refine_ls_number_reflns 6948
_refine_ls_number_restraints 0
_refine_ls_restrained_S_all 1.039
_refine_ls_R_factor_all 0.0808
_refine_ls_R_factor_gt 0.0441
_refine_ls_shift/su_max 0.001
_refine_ls_shift/su_mean 0.000
_refine_ls_structure_factor_coef Fsqd
_refine_ls_weighting_details 'calc w=1/[\s^2^(Fo^2^)+(0.0541P)^2^+1.3284P] where P=(Fo^2^+2Fc^2^)/3'
_refine_ls_weighting_scheme calc
_refine_ls_wR_factor_gt 0.1067
_refine_ls_wR_factor_ref 0.1184
_reflns_number_gt 4787
_reflns_number_total 6948
_reflns_threshold_expression >2sigma(I)
_cod_data_source_file b820092k.txt
_cod_data_source_block 1b
_cod_original_sg_symbol_H-M 'P 21/c'
_cod_database_code 7001232

loop_
_symmetry_equiv_pos_as_xyz
'x, y, z'
'-x, y+1/2, -z+1/2'
'-x, -y, -z'
'x, -y-1/2, z-1/2'

loop_
_atom_site_label
_atom_site_type_symbol
_atom_site_fract_x
_atom_site_fract_y
_atom_site_fract_z
_atom_site_U_iso_or_equiv
_atom_site_adp_type
_atom_site_occupancy
_atom_site_symmetry_multiplicity
_atom_site_calc_flag
_atom_site_refinement_flags
_atom_site_disorder_assembly
_atom_site_disorder_group
Ti1 Ti 0.14607(3) 0.88090(5) 0.67354(2) 0.02391(14) Uani 1 1 d . . .
Ti2 Ti 0.36572(3) 1.07220(5) 0.83419(2) 0.02240(13) Uani 1 1 d . . .
Si1 Si 0.16923(5) 1.19373(7) 0.71234(4) 0.02414(18) Uani 1 1 d . . .
Si2 Si 0.34212(5) 1.10411(7) 0.67559(4) 0.02265(18) Uani 1 1 d . . .
Cl1 Cl -0.01196(5) 0.82509(8) 0.62537(4) 0.0398(2) Uani 1 1 d . . .
Cl2 Cl 0.51760(5) 1.06099(8) 0.90394(4) 0.0402(2) Uani 1 1 d . . .
O1 O 0.12831(13) 1.04581(17) 0.69929(9) 0.0271(4) Uani 1 1 d . . .
O2 O 0.39200(13) 1.08031(18) 0.75300(9) 0.0244(4) Uani 1 1 d . . .
O3 O 0.25357(13) 1.21143(17) 0.67048(9) 0.0248(4) Uani 1 1 d . . .
O4 O 0.32336(14) 0.90845(18) 0.83627(10) 0.0309(5) Uani 1 1 d . . .
O5 O 0.16991(14) 0.79018(19) 0.74897(10) 0.0325(5) Uani 1 1 d . . .
C1 C 0.28250(19) 0.9504(3) 0.63910(13) 0.0234(6) Uani 1 1 d . . .
C2 C 0.30179(19) 0.8187(3) 0.66095(13) 0.0259(6) Uani 1 1 d . . .
C3 C 0.2342(2) 0.7367(3) 0.61887(14) 0.0287(6) Uani 1 1 d . . .
C4 C 0.1741(2) 0.8133(3) 0.56865(14) 0.0318(7) Uani 1 1 d . . .
C5 C 0.2021(2) 0.9445(3) 0.58102(14) 0.0276(6) Uani 1 1 d . . .
C6 C 0.1572(2) 1.0572(3) 0.53976(14) 0.0370(7) Uani 1 1 d . . .
H6A H 0.1888 1.1350 0.5580 0.055 Uiso 1 1 calc R . .
H6B H 0.0888 1.0619 0.5386 0.055 Uiso 1 1 calc R . .
H6C H 0.1652 1.0463 0.4965 0.055 Uiso 1 1 calc R . .
C7 C 0.0994(2) 0.7611(3) 0.51079(16) 0.0430(8) Uani 1 1 d . . .
H7A H 0.0947 0.6696 0.5149 0.065 Uiso 1 1 calc R . .
H7B H 0.1192 0.7810 0.4717 0.065 Uiso 1 1 calc R . .
H7C H 0.0370 0.7995 0.5090 0.065 Uiso 1 1 calc R . .
C8 C 0.2274(2) 0.5924(3) 0.62545(17) 0.0391(8) Uani 1 1 d . . .
H8A H 0.1758 0.5598 0.5910 0.059 Uiso 1 1 calc R . .
H8B H 0.2140 0.5720 0.6665 0.059 Uiso 1 1 calc R . .
H8C H 0.2882 0.5538 0.6230 0.059 Uiso 1 1 calc R . .
C9 C 0.3828(2) 0.7707(3) 0.71584(14) 0.0290(7) Uani 1 1 d . . .
H9A H 0.4193 0.8424 0.7377 0.043 Uiso 1 1 calc R . .
H9B H 0.4253 0.7158 0.6989 0.043 Uiso 1 1 calc R . .
H9C H 0.3554 0.7234 0.7460 0.043 Uiso 1 1 calc R . .
C13 C 0.2087(2) 0.7352(3) 0.80781(14) 0.0266(6) Uani 1 1 d . . .
C14 C 0.1723(2) 0.6195(3) 0.82509(15) 0.0325(7) Uani 1 1 d . . .
H14 H 0.1227 0.5772 0.7955 0.039 Uiso 1 1 calc R . .
C15 C 0.2096(3) 0.5669(3) 0.88632(17) 0.0411(8) Uani 1 1 d . . .
H15 H 0.1850 0.4894 0.8974 0.049 Uiso 1 1 calc R . .
C16 C 0.2833(2) 0.6294(3) 0.93089(16) 0.0377(8) Uani 1 1 d . . .
H16 H 0.3078 0.5938 0.9718 0.045 Uiso 1 1 calc R . .
C17 C 0.3208(2) 0.7447(3) 0.91487(14) 0.0307(7) Uani 1 1 d . . .
H17 H 0.3698 0.7866 0.9451 0.037 Uiso 1 1 calc R . .
C18 C 0.2848(2) 0.7983(3) 0.85313(14) 0.0253(6) Uani 1 1 d . . .
C21 C 0.4311(2) 1.1670(3) 0.63194(15) 0.0330(7) Uani 1 1 d . . .
H21A H 0.3991 1.1795 0.5870 0.049 Uiso 1 1 calc R . .
H21B H 0.4836 1.1065 0.6355 0.049 Uiso 1 1 calc R . .
H21C H 0.4568 1.2474 0.6507 0.049 Uiso 1 1 calc R . .
C22 C 0.0701(2) 1.3123(3) 0.68562(16) 0.0353(7) Uani 1 1 d . . .
H22A H 0.0962 1.3975 0.6939 0.053 Uiso 1 1 calc R . .
H22B H 0.0209 1.2989 0.7091 0.053 Uiso 1 1 calc R . .
H22C H 0.0419 1.3020 0.6400 0.053 Uiso 1 1 calc R . .
C23 C 0.1320(2) 1.0421(3) 0.85204(16) 0.0354(7) Uani 1 1 d . . .
H23A H 0.0932 1.0356 0.8082 0.053 Uiso 1 1 calc R . .
H23B H 0.0920 1.0725 0.8796 0.053 Uiso 1 1 calc R . .
H23C H 0.1580 0.9592 0.8667 0.053 Uiso 1 1 calc R . .
C24 C 0.2336(2) 1.2086(3) 0.80073(14) 0.0253(6) Uani 1 1 d . . .
C25 C 0.2150(2) 1.1352(3) 0.85454(14) 0.0276(6) Uani 1 1 d . . .
C26 C 0.2871(2) 1.1684(3) 0.91175(14) 0.0316(7) Uani 1 1 d . . .
C27 C 0.3493(2) 1.2651(3) 0.89499(14) 0.0299(7) Uani 1 1 d . . .
C28 C 0.3163(2) 1.2913(3) 0.82708(14) 0.0263(6) Uani 1 1 d . . .
C29 C 0.3599(2) 1.3918(3) 0.79163(15) 0.0331(7) Uani 1 1 d . . .
H29A H 0.3257 1.3922 0.7466 0.050 Uiso 1 1 calc R . .
H29B H 0.4276 1.3728 0.7955 0.050 Uiso 1 1 calc R . .
H29C H 0.3541 1.4747 0.8102 0.050 Uiso 1 1 calc R . .
C30 C 0.4324(3) 1.3335(3) 0.94127(16) 0.0461(9) Uani 1 1 d . . .
H30A H 0.4406 1.2986 0.9841 0.069 Uiso 1 1 calc R . .
H30B H 0.4178 1.4235 0.9419 0.069 Uiso 1 1 calc R . .
H30C H 0.4915 1.3218 0.9272 0.069 Uiso 1 1 calc R . .
C31 C 0.2954(3) 1.1122(3) 0.97851(15) 0.0464(9) Uani 1 1 d . . .
H31A H 0.3499 1.1505 1.0087 0.070 Uiso 1 1 calc R . .
H31B H 0.3051 1.0211 0.9771 0.070 Uiso 1 1 calc R . .
H31C H 0.2366 1.1294 0.9921 0.070 Uiso 1 1 calc R . .

loop_
_atom_site_aniso_label
_atom_site_aniso_U_11
_atom_site_aniso_U_22
_atom_site_aniso_U_33
_atom_site_aniso_U_23
_atom_site_aniso_U_13
_atom_site_aniso_U_12
Ti1 0.0209(3) 0.0234(3) 0.0268(3) 0.0029(2) 0.0046(2) 0.0002(2)
Ti2 0.0227(3) 0.0222(3) 0.0218(3) 0.0041(2) 0.0045(2) 0.0016(2)
Si1 0.0201(4) 0.0229(4) 0.0278(4) 0.0037(3) 0.0029(3) 0.0034(3)
Si2 0.0213(4) 0.0249(4) 0.0218(4) 0.0040(3) 0.0052(3) 0.0000(3)
Cl1 0.0251(4) 0.0436(5) 0.0473(5) 0.0024(4) 0.0023(3) -0.0079(3)
Cl2 0.0298(4) 0.0534(5) 0.0320(4) 0.0051(4) -0.0028(3) 0.0069(4)
O1 0.0240(10) 0.0263(10) 0.0312(11) 0.0008(8) 0.0069(8) 0.0004(8)
O2 0.0224(10) 0.0263(10) 0.0240(10) 0.0037(8) 0.0046(8) 0.0005(8)
O3 0.0253(10) 0.0235(10) 0.0247(10) 0.0063(8) 0.0039(8) 0.0001(8)
O4 0.0320(11) 0.0246(11) 0.0386(12) 0.0045(9) 0.0134(9) 0.0007(9)
O5 0.0324(11) 0.0346(12) 0.0313(12) 0.0077(9) 0.0091(9) 0.0044(9)
C1 0.0218(14) 0.0275(15) 0.0217(14) 0.0022(11) 0.0068(11) 0.0020(12)
C2 0.0232(14) 0.0305(16) 0.0257(15) 0.0016(12) 0.0091(12) 0.0035(12)
C3 0.0292(15) 0.0272(15) 0.0308(16) -0.0020(13) 0.0093(13) -0.0002(12)
C4 0.0296(16) 0.0380(18) 0.0271(16) -0.0039(13) 0.0056(13) -0.0029(13)
C5 0.0246(15) 0.0346(16) 0.0230(15) 0.0001(12) 0.0047(12) 0.0010(12)
C6 0.0428(19) 0.0398(19) 0.0234(16) 0.0046(14) -0.0016(13) 0.0019(15)
C7 0.0413(19) 0.048(2) 0.0343(19) -0.0075(16) -0.0008(15) -0.0044(16)
C8 0.0412(19) 0.0276(16) 0.049(2) -0.0042(15) 0.0114(15) 0.0010(14)
C9 0.0253(15) 0.0292(16) 0.0323(17) 0.0017(13) 0.0068(12) 0.0053(12)
C13 0.0281(15) 0.0259(15) 0.0296(16) 0.0060(12) 0.0142(12) 0.0082(12)
C14 0.0335(17) 0.0280(16) 0.0387(18) 0.0003(14) 0.0142(14) -0.0001(13)
C15 0.053(2) 0.0263(16) 0.051(2) 0.0134(15) 0.0260(17) 0.0032(15)
C16 0.0459(19) 0.0356(18) 0.0341(18) 0.0158(14) 0.0145(15) 0.0062(15)
C17 0.0292(16) 0.0346(17) 0.0284(16) 0.0031(13) 0.0072(12) 0.0056(13)
C18 0.0271(15) 0.0190(14) 0.0336(17) 0.0053(12) 0.0143(13) 0.0051(12)
C21 0.0307(16) 0.0364(17) 0.0322(17) 0.0089(14) 0.0084(13) -0.0026(14)
C22 0.0294(16) 0.0331(17) 0.0408(19) 0.0054(14) 0.0037(14) 0.0102(14)
C23 0.0336(17) 0.0322(17) 0.045(2) 0.0031(14) 0.0182(15) 0.0037(13)
C24 0.0254(14) 0.0225(14) 0.0294(16) 0.0031(12) 0.0097(12) 0.0061(12)
C25 0.0304(16) 0.0248(15) 0.0312(16) 0.0003(12) 0.0142(13) 0.0059(12)
C26 0.0408(18) 0.0285(16) 0.0273(16) 0.0015(13) 0.0114(13) 0.0103(14)
C27 0.0353(16) 0.0241(15) 0.0282(16) -0.0034(12) 0.0038(13) 0.0029(13)
C28 0.0277(15) 0.0224(14) 0.0281(16) 0.0009(12) 0.0056(12) 0.0039(12)
C29 0.0358(17) 0.0223(15) 0.0413(19) 0.0019(13) 0.0095(14) -0.0020(13)
C30 0.058(2) 0.0378(19) 0.0343(19) -0.0054(15) -0.0052(16) 0.0010(17)
C31 0.070(2) 0.043(2) 0.0295(18) 0.0065(15) 0.0181(17) 0.0110(18)

loop_
_atom_type_symbol
_atom_type_description
_atom_type_scat_dispersion_real
_atom_type_scat_dispersion_imag
_atom_type_scat_source
C C 0.0033 0.0016 'International Tables Vol C Tables 4.2.6.8 and 6.1.1.4'
H H 0.0000 0.0000 'International Tables Vol C Tables 4.2.6.8 and 6.1.1.4'
O O 0.0106 0.0060 'International Tables Vol C Tables 4.2.6.8 and 6.1.1.4'
Si Si 0.0817 0.0704 'International Tables Vol C Tables 4.2.6.8 and 6.1.1.4'
Cl Cl 0.1484 0.1585 'International Tables Vol C Tables 4.2.6.8 and 6.1.1.4'
Ti Ti 0.2776 0.4457 'International Tables Vol C Tables 4.2.6.8 and 6.1.1.4'

loop_
_geom_angle_atom_site_label_1
_geom_angle_atom_site_label_2
_geom_angle_atom_site_label_3
_geom_angle
_geom_angle_site_symmetry_1
_geom_angle_site_symmetry_3
_geom_angle_publ_flag
O5 Ti1 O1 103.46(9) . . ?
O5 Ti1 Cl1 102.28(7) . . ?
O1 Ti1 Cl1 100.44(6) . . ?
O5 Ti1 C1 116.54(9) . . ?
O1 Ti1 C1 89.21(9) . . ?
Cl1 Ti1 C1 136.58(7) . . ?
O5 Ti1 C2 88.83(9) . . ?
O1 Ti1 C2 119.12(9) . . ?
Cl1 Ti1 C2 135.22(8) . . ?
C1 Ti1 C2 35.95(9) . . ?
O5 Ti1 C5 147.42(10) . . ?
O1 Ti1 C5 94.73(9) . . ?
Cl1 Ti1 C5 100.65(7) . . ?
C1 Ti1 C5 36.03(9) . . ?
C2 Ti1 C5 58.63(10) . . ?
O5 Ti1 C3 95.37(10) . . ?
O1 Ti1 C3 147.79(9) . . ?
Cl1 Ti1 C3 100.76(7) . . ?
C1 Ti1 C3 58.84(9) . . ?
C2 Ti1 C3 34.56(10) . . ?
C5 Ti1 C3 57.60(10) . . ?
O5 Ti1 C4 127.80(10) . . ?
O1 Ti1 C4 126.95(10) . . ?
Cl1 Ti1 C4 82.92(7) . . ?
C1 Ti1 C4 58.54(10) . . ?
C2 Ti1 C4 57.37(10) . . ?
C5 Ti1 C4 34.28(10) . . ?
C3 Ti1 C4 34.14(10) . . ?
O4 Ti2 O2 101.99(9) . . ?
O4 Ti2 Cl2 101.46(7) . . ?
O2 Ti2 Cl2 103.65(6) . . ?
O4 Ti2 C24 109.82(10) . . ?
O2 Ti2 C24 90.87(9) . . ?
Cl2 Ti2 C24 141.87(8) . . ?
O4 Ti2 C25 86.55(9) . . ?
O2 Ti2 C25 123.41(9) . . ?
Cl2 Ti2 C25 129.61(8) . . ?
C24 Ti2 C25 36.11(10) . . ?
O4 Ti2 C28 144.17(10) . . ?
O2 Ti2 C28 91.11(9) . . ?
Cl2 Ti2 C28 107.66(7) . . ?
C24 Ti2 C28 35.93(10) . . ?
C25 Ti2 C28 58.85(10) . . ?
O4 Ti2 C26 99.48(10) . . ?
O2 Ti2 C26 147.68(9) . . ?
Cl2 Ti2 C26 95.36(8) . . ?
C24 Ti2 C26 59.01(10) . . ?
C25 Ti2 C26 34.64(10) . . ?
C28 Ti2 C26 57.96(10) . . ?
O4 Ti2 C27 133.70(10) . . ?
O2 Ti2 C27 121.59(9) . . ?
Cl2 Ti2 C27 83.91(7) . . ?
C24 Ti2 C27 58.79(10) . . ?
C25 Ti2 C27 57.79(10) . . ?
C28 Ti2 C27 34.58(10) . . ?
C26 Ti2 C27 34.49(10) . . ?
O1 Si1 O3 106.38(10) . . ?
O1 Si1 C22 111.41(13) . . ?
O3 Si1 C22 110.44(12) . . ?
O1 Si1 C24 108.04(11) . . ?
O3 Si1 C24 106.84(11) . . ?
C22 Si1 C24 113.39(13) . . ?
O2 Si2 O3 107.43(10) . . ?
O2 Si2 C21 112.11(12) . . ?
O3 Si2 C21 108.72(12) . . ?
O2 Si2 C1 108.85(11) . . ?
O3 Si2 C1 106.91(11) . . ?
C21 Si2 C1 112.56(14) . . ?
Si1 O1 Ti1 149.03(12) . . ?
Si2 O2 Ti2 143.59(12) . . ?
Si2 O3 Si1 121.12(11) . . ?
C18 O4 Ti2 163.73(19) . . ?
C13 O5 Ti1 166.61(19) . . ?
C2 C1 C5 106.1(2) . . ?
C2 C1 Si2 129.8(2) . . ?
C5 C1 Si2 124.1(2) . . ?
C2 C1 Ti1 73.27(15) . . ?
C5 C1 Ti1 73.79(16) . . ?
Si2 C1 Ti1 117.02(13) . . ?
C3 C2 C1 108.7(2) . . ?
C3 C2 C9 123.7(3) . . ?
C1 C2 C9 127.5(3) . . ?
C3 C2 Ti1 74.66(16) . . ?
C1 C2 Ti1 70.77(15) . . ?
C9 C2 Ti1 123.66(19) . . ?
C2 C3 C4 108.6(3) . . ?
C2 C3 C8 125.8(3) . . ?
C4 C3 C8 125.6(3) . . ?
C2 C3 Ti1 70.79(16) . . ?
C4 C3 Ti1 74.44(17) . . ?
C8 C3 Ti1 121.4(2) . . ?
C5 C4 C3 108.0(2) . . ?
C5 C4 C7 126.9(3) . . ?
C3 C4 C7 125.1(3) . . ?
C5 C4 Ti1 69.99(16) . . ?
C3 C4 Ti1 71.42(16) . . ?
C7 C4 Ti1 127.2(2) . . ?
C4 C5 C1 108.6(2) . . ?
C4 C5 C6 125.4(3) . . ?
C1 C5 C6 126.0(3) . . ?
C4 C5 Ti1 75.72(17) . . ?
C1 C5 Ti1 70.18(15) . . ?
C6 C5 Ti1 121.2(2) . . ?
O5 C13 C14 120.9(3) . . ?
O5 C13 C18 119.8(2) . . ?
C14 C13 C18 119.3(3) . . ?
C15 C14 C13 120.4(3) . . ?
C16 C15 C14 120.2(3) . . ?
C15 C16 C17 120.4(3) . . ?
C16 C17 C18 120.1(3) . . ?
O4 C18 C17 120.4(3) . . ?
O4 C18 C13 120.0(2) . . ?
C17 C18 C13 119.6(3) . . ?
C28 C24 C25 107.0(2) . . ?
C28 C24 Si1 125.6(2) . . ?
C25 C24 Si1 127.3(2) . . ?
C28 C24 Ti2 74.52(15) . . ?
C25 C24 Ti2 73.84(15) . . ?
Si1 C24 Ti2 114.41(13) . . ?
C26 C25 C24 108.4(3) . . ?
C26 C25 C23 124.9(3) . . ?
C24 C25 C23 126.7(3) . . ?
C26 C25 Ti2 74.67(17) . . ?
C24 C25 Ti2 70.05(15) . . ?
C23 C25 Ti2 122.68(19) . . ?
C25 C26 C27 108.2(3) . . ?
C25 C26 C31 125.6(3) . . ?
C27 C26 C31 126.2(3) . . ?
C25 C26 Ti2 70.69(16) . . ?
C27 C26 Ti2 73.23(16) . . ?
C31 C26 Ti2 122.3(2) . . ?
C28 C27 C26 108.4(3) . . ?
C28 C27 C30 125.2(3) . . ?
C26 C27 C30 126.4(3) . . ?
C28 C27 Ti2 70.85(16) . . ?
C26 C27 Ti2 72.28(16) . . ?
C30 C27 Ti2 125.1(2) . . ?
C27 C28 C24 108.1(2) . . ?
C27 C28 C29 124.4(3) . . ?
C24 C28 C29 127.5(3) . . ?
C27 C28 Ti2 74.58(16) . . ?
C24 C28 Ti2 69.55(15) . . ?
C29 C28 Ti2 123.31(19) . . ?

loop_
_geom_bond_atom_site_label_1
_geom_bond_atom_site_label_2
_geom_bond_distance
_geom_bond_site_symmetry_2
_geom_bond_publ_flag
Ti1 O5 1.818(2) . ?
Ti1 O1 1.8373(19) . ?
Ti1 Cl1 2.2906(10) . ?
Ti1 C1 2.334(3) . ?
Ti1 C2 2.368(3) . ?
Ti1 C5 2.383(3) . ?
Ti1 C3 2.418(3) . ?
Ti1 C4 2.457(3) . ?
Ti2 O4 1.810(2) . ?
Ti2 O2 1.8510(19) . ?
Ti2 Cl2 2.2925(10) . ?
Ti2 C24 2.313(3) . ?
Ti2 C25 2.364(3) . ?
Ti2 C28 2.379(3) . ?
Ti2 C26 2.416(3) . ?
Ti2 C27 2.428(3) . ?
Si1 O1 1.644(2) . ?
Si1 O3 1.660(2) . ?
Si1 C22 1.847(3) . ?
Si1 C24 1.881(3) . ?
Si2 O2 1.642(2) . ?
Si2 O3 1.660(2) . ?
Si2 C21 1.852(3) . ?
Si2 C1 1.884(3) . ?
O4 C18 1.355(3) . ?
O5 C13 1.362(3) . ?
C1 C2 1.451(4) . ?
C1 C5 1.459(4) . ?
C2 C3 1.422(4) . ?
C2 C9 1.505(4) . ?
C3 C4 1.432(4) . ?
C3 C8 1.514(4) . ?
C4 C5 1.428(4) . ?
C4 C7 1.511(4) . ?
C5 C6 1.509(4) . ?
C13 C14 1.393(4) . ?
C13 C18 1.417(4) . ?
C14 C15 1.391(4) . ?
C15 C16 1.386(5) . ?
C16 C17 1.387(4) . ?
C17 C18 1.401(4) . ?
C23 C25 1.511(4) . ?
C24 C28 1.449(4) . ?
C24 C25 1.450(4) . ?
C25 C26 1.424(4) . ?
C26 C27 1.436(4) . ?
C26 C31 1.511(4) . ?
C27 C28 1.429(4) . ?
C27 C30 1.512(4) . ?
C28 C29 1.505(4) . ?
